data_7129680
loop_
_publ_author_name
'Zhao, Yunbo'
'Jin, Lvnan'
'Guo, Jing'
'Stephan, Douglas W.'

_publ_section_title
;
 Catalytic hydroaminations of alkynes: A facile protocol to vinyl-
 carbazole derivatives via a frustrated Lewis pair mechanism
;
_journal_name_full 'Chemical Communications'
_journal_paper_doi 10.1039/D1CC07171H
_journal_year 2022
_chemical_formula_moiety 'C20 H14 Cl N'
_chemical_formula_sum 'C20 H14 Cl N'
_chemical_formula_weight 303.793
_space_group_crystal_system monoclinic
_space_group_IT_number 14
_space_group_name_Hall '-P 2yn'
_space_group_name_H-M_alt 'P 1 21/n 1'
_symmetry_Int_Tables_number 14
_audit_creation_date 2021-12-02
_audit_creation_method
;
Olex2 1.5
(compiled 2021.11.18 svn.ra9532c28 for OlexSys, GUI svn.r6429)
;
_audit_update_record
;
2021-12-20 deposited with the CCDC.	2022-02-07 downloaded from the CCDC.
;
_cell_angle_alpha 90
_cell_angle_beta 106.317(1)
_cell_angle_gamma 90
_cell_formula_units_Z 8
_cell_length_a 11.7513(3)
_cell_length_b 13.5528(3)
_cell_length_c 19.9224(5)
_cell_measurement_reflns_used 520
_cell_measurement_temperature 150(2)
_cell_measurement_theta_max 41.19
_cell_measurement_theta_min 4.00
_cell_volume 3045.10(13)
_computing_cell_refinement 'SAINT V8.40B (?, 2016)'
_computing_data_reduction 'SAINT V8.40B (?, 2016)'
_computing_molecular_graphics 'Olex2 1.5 (Dolomanov et al., 2009)'
_computing_publication_material 'Olex2 1.5 (Dolomanov et al., 2009)'
_computing_structure_refinement 'olex2.refine 1.5 (Bourhis et al., 2015)'
_computing_structure_solution 'XT (Sheldrick, 2015)'
_diffrn_ambient_temperature 150.00
_diffrn_measured_fraction_theta_full 0.9998
_diffrn_measured_fraction_theta_max 0.9987
_diffrn_measurement_device_type 'Bruker APEX-II CCD'
_diffrn_measurement_method '\f and \w scans'
_diffrn_radiation_type 'Cu K\a'
_diffrn_radiation_wavelength 1.5417800000000002
_diffrn_reflns_av_R_equivalents 0.0877
_diffrn_reflns_av_unetI/netI 0.0326
_diffrn_reflns_Laue_measured_fraction_full 0.9998
_diffrn_reflns_Laue_measured_fraction_max 0.9987
_diffrn_reflns_limit_h_max 14
_diffrn_reflns_limit_h_min -14
_diffrn_reflns_limit_k_max 16
_diffrn_reflns_limit_k_min -16
_diffrn_reflns_limit_l_max 23
_diffrn_reflns_limit_l_min -24
_diffrn_reflns_number 66916
_diffrn_reflns_point_group_measured_fraction_full 0.9998
_diffrn_reflns_point_group_measured_fraction_max 0.9987
_diffrn_reflns_theta_full 67.6786
_diffrn_reflns_theta_max 68.29
_diffrn_reflns_theta_min 3.95
_diffrn_source_current 1.2
_diffrn_source_power 0.06
_diffrn_source_voltage 50.0
_diffrn_standards_number 0
_exptl_absorpt_coefficient_mu 2.160
_exptl_absorpt_correction_T_max 0.7531
_exptl_absorpt_correction_T_min 0.6288
_exptl_absorpt_correction_type none
_exptl_absorpt_process_details
;
SADABS-2016/2 (Bruker,2016/2) was used for absorption correction.
wR2(int) was 0.1170 before and 0.0781 after correction.
The Ratio of minimum to maximum transmission is 0.8349.
The \l/2 correction factor is Not present.
;
_exptl_crystal_colour colourless
_exptl_crystal_colour_primary colourless
_exptl_crystal_density_diffrn 1.325
_exptl_crystal_description block
_exptl_crystal_F_000 1270.220
_exptl_crystal_size_max 0.12
_exptl_crystal_size_mid 0.06
_exptl_crystal_size_min 0.04
_refine_diff_density_max 0.3407
_refine_diff_density_min -0.4016
_refine_diff_density_rms 0.0533
_refine_ls_d_res_high 0.8298
_refine_ls_d_res_low 11.1861
_refine_ls_goodness_of_fit_ref 1.0376
_refine_ls_hydrogen_treatment constr
_refine_ls_matrix_type full
_refine_ls_number_constraints 54
_refine_ls_number_parameters 397
_refine_ls_number_reflns 5575
_refine_ls_number_restraints 0
_refine_ls_restrained_S_all 1.0376
_refine_ls_R_factor_all 0.0554
_refine_ls_R_factor_gt 0.0413
_refine_ls_shift/su_max 0.0001
_refine_ls_shift/su_mean 0.0000
_refine_ls_structure_factor_coef Fsqd
_refine_ls_weighting_details 'w=1/[\s^2^(Fo^2^)+(0.0465P)^2^+1.5277P] where P=(Fo^2^+2Fc^2^)/3'
_refine_ls_weighting_scheme calc
_refine_ls_wR_factor_gt 0.1005
_refine_ls_wR_factor_ref 0.1106
_reflns_Friedel_coverage 0.0
_reflns_limit_h_max 10
_reflns_limit_h_min -14
_reflns_limit_k_max 16
_reflns_limit_k_min 0
_reflns_limit_l_max 24
_reflns_limit_l_min -9
_reflns_number_gt 4426
_reflns_number_total 5575
_reflns_threshold_expression I>=2u(I)
_cod_data_source_file d1cc07171h2.cif
_cod_data_source_block 11
_cod_depositor_comments
;

2024-06-28
Z value and formula fixed to values more according to usual
chemical conventions.                 miguel
;
_cod_original_formula_sum 'C40 H28 Cl2 N2'
_cod_original_formula_weight 607.587
_cod_original_formula_moiety '2(C20 H14 Cl N)'
_cod_original_formula_units_Z 4
_cod_original_sg_symbol_Hall '-P 2ybc (x-z,y,z)'
_cod_database_code 7129680
_olex2_refinement_description
;
1. Fixed Uiso
 At 1.2 times of:
  All C(H) groups, All C(H,H) groups
2.a Aromatic/amide H refined with riding coordinates:
 C00C(H00C), C00D(H00D), C00F(H00F), C00G(H00G), C00H(H00H), C00I(H00I),
 C00J(H00J), C00K(H00K), C00L(H00L), C00N(H00N), C00O(H00O), C00P(H00P),
 C00R(H00R), C00S(H00S), C00T(H00T), C00V(H00V), C00X(H00X), C010(H010),
 C011(H011), C012(H012), C014(H014), C015(H015), C016(H016), C018(H018)
2.b X=CH2 refined with riding coordinates:
 C00Z(H00a,H00b), C017(H01a,H01b)
;
_olex2_submission_special_instructions 'No special instructions were received'

loop_
_space_group_symop_id
_space_group_symop_operation_xyz
1 x,y,z
2 -x+1/2,y+1/2,-z+1/2
3 -x,-y,-z
4 x-1/2,-y-1/2,z-1/2

loop_
_atom_site_label
_atom_site_type_symbol
_atom_site_fract_x
_atom_site_fract_y
_atom_site_fract_z
_atom_site_U_iso_or_equiv
_atom_site_adp_type
_atom_site_occupancy
_atom_site_refinement_flags_posn
Cl01 Cl 0.15046(5) 1.15887(4) 0.91245(3) 0.04762(16) Uani 1.000000 .
Cl02 Cl 0.50487(6) 0.22912(5) 0.59191(6) 0.0832(3) Uani 1.000000 .
N003 N 0.30535(14) 0.70188(11) 0.82835(8) 0.0295(3) Uani 1.000000 .
N004 N 0.75071(16) 0.68551(12) 0.65151(10) 0.0399(4) Uani 1.000000 .
C005 C 0.48481(17) 0.64001(13) 0.89077(9) 0.0276(4) Uani 1.000000 .
C006 C 0.42616(16) 0.72263(13) 0.85360(9) 0.0268(4) Uani 1.000000 .
C007 C 0.39560(18) 0.56534(13) 0.88668(10) 0.0296(4) Uani 1.000000 .
C008 C 0.28664(18) 0.60514(13) 0.84770(10) 0.0308(4) Uani 1.000000 .
C009 C 0.20602(16) 0.86455(14) 0.81970(10) 0.0281(4) Uani 1.000000 .
C00A C 0.21727(17) 0.76757(14) 0.78739(10) 0.0299(4) Uani 1.000000 .
C00B C 0.84261(17) 0.65716(13) 0.62409(10) 0.0303(4) Uani 1.000000 .
C00C C 0.23715(16) 0.87738(14) 0.89204(10) 0.0304(4) Uani 1.000000 .
H00C H 0.26965(16) 0.82362(14) 0.92188(10) 0.0365(5) Uiso 1.000000 R
C00D C 0.60666(17) 0.64358(14) 0.92221(10) 0.0311(4) Uani 1.000000 .
H00D H 0.64718(17) 0.58836(14) 0.94727(10) 0.0374(5) Uiso 1.000000 R
C00E C 0.85746(17) 0.73019(14) 0.57659(10) 0.0308(4) Uani 1.000000 .
C00F C 0.94457(17) 0.71792(14) 0.54201(10) 0.0316(4) Uani 1.000000 .
H00F H 0.95649(17) 0.76709(14) 0.51067(10) 0.0379(5) Uiso 1.000000 R
C00G C 0.48811(18) 0.80724(13) 0.84544(10) 0.0312(4) Uani 1.000000 .
H00G H 0.44901(18) 0.86166(13) 0.81863(10) 0.0374(5) Uiso 1.000000 R
C00H C 0.22126(17) 0.96754(15) 0.92093(11) 0.0334(4) Uani 1.000000 .
H00H H 0.24339(17) 0.97589(15) 0.97025(11) 0.0401(5) Uiso 1.000000 R
C00I C 0.66749(18) 0.72880(14) 0.91629(10) 0.0332(4) Uani 1.000000 .
H00I H 0.75019(18) 0.73283(14) 0.93863(10) 0.0398(5) Uiso 1.000000 R
C00J C 0.15982(18) 0.94513(14) 0.77718(11) 0.0339(4) Uani 1.000000 .
H00J H 0.13985(18) 0.93795(14) 0.72781(11) 0.0407(5) Uiso 1.000000 R
C00K C 0.60896(18) 0.80904(14) 0.87790(11) 0.0340(4) Uani 1.000000 .
H00K H 0.65308(18) 0.86640(14) 0.87391(11) 0.0408(5) Uiso 1.000000 R
C00L C 0.91373(18) 0.57375(14) 0.63762(10) 0.0326(4) Uani 1.000000 .
H00L H 0.90507(18) 0.52577(14) 0.67060(10) 0.0391(5) Uiso 1.000000 R
C00M C 0.17295(17) 1.04514(14) 0.87730(11) 0.0336(4) Uani 1.000000 .
C00N C 0.99787(18) 0.56270(15) 0.60143(11) 0.0354(5) Uani 1.000000 .
H00N H 1.04645(18) 0.50544(15) 0.60913(11) 0.0425(5) Uiso 1.000000 R
C00O C 1.01295(18) 0.63403(15) 0.55375(10) 0.0351(4) Uani 1.000000 .
H00O H 1.07087(18) 0.62432(15) 0.52935(10) 0.0422(5) Uiso 1.000000 R
C00P C 0.14248(18) 1.03514(15) 0.80535(11) 0.0355(5) Uani 1.000000 .
H00P H 0.11019(18) 1.08924(15) 0.77580(11) 0.0426(5) Uiso 1.000000 R
C00Q C 0.66042(18) 0.52623(15) 0.67052(11) 0.0351(5) Uani 1.000000 .
C00R C 0.62532(18) 0.50499(15) 0.59979(12) 0.0373(5) Uani 1.000000 .
H00R H 0.63346(18) 0.55386(15) 0.56726(12) 0.0448(6) Uiso 1.000000 R
C00S C 0.18178(19) 0.55062(15) 0.83268(12) 0.0384(5) Uani 1.000000 .
H00S H 0.10829(19) 0.57786(15) 0.80637(12) 0.0461(6) Uiso 1.000000 R
C00T C 0.4002(2) 0.46838(14) 0.91198(10) 0.0351(4) Uani 1.000000 .
H00T H 0.4731(2) 0.44085(14) 0.93892(10) 0.0421(5) Uiso 1.000000 R
C00U C 0.77109(18) 0.80627(15) 0.57544(12) 0.0384(5) Uani 1.000000 .
C00V C 0.2972(2) 0.41377(15) 0.89710(11) 0.0406(5) Uani 1.000000 .
H00V H 0.2992(2) 0.34782(15) 0.91355(11) 0.0488(6) Uiso 1.000000 R
C00W C 0.7010(2) 0.62680(16) 0.69577(12) 0.0422(5) Uani 1.000000 .
C00X C 0.57833(19) 0.41334(17) 0.57547(14) 0.0456(5) Uani 1.000000 .
H00X H 0.55480(19) 0.39934(17) 0.52678(14) 0.0548(7) Uiso 1.000000 R
C00Y C 0.7079(2) 0.77723(15) 0.62212(13) 0.0434(5) Uani 1.000000 .
C00Z C 0.1495(2) 0.73774(16) 0.72600(11) 0.0408(5) Uani 1.000000 .
H00a H 0.1595(2) 0.67345(16) 0.70950(11) 0.0490(6) Uiso 1.000000 R
H00b H 0.0908(2) 0.78057(16) 0.69836(11) 0.0490(6) Uiso 1.000000 R
C010 C 0.1899(2) 0.45461(16) 0.85802(12) 0.0434(5) Uani 1.000000 .
H010 H 0.1202(2) 0.41542(16) 0.84843(12) 0.0520(6) Uiso 1.000000 R
C011 C 0.6504(2) 0.45229(16) 0.71717(13) 0.0447(5) Uani 1.000000 .
H011 H 0.6768(2) 0.46480(16) 0.76602(13) 0.0536(6) Uiso 1.000000 R
C012 C 0.7433(2) 0.89451(16) 0.53790(14) 0.0477(6) Uani 1.000000 .
H012 H 0.7850(2) 0.91391(16) 0.50558(14) 0.0573(7) Uiso 1.000000 R
C013 C 0.56638(19) 0.34297(16) 0.62311(16) 0.0497(6) Uani 1.000000 .
C014 C 0.6027(2) 0.36104(16) 0.69372(15) 0.0506(6) Uani 1.000000 .
H014 H 0.5953(2) 0.31160(16) 0.72603(15) 0.0607(7) Uiso 1.000000 R
C015 C 0.6162(2) 0.83512(17) 0.63287(18) 0.0619(8) Uani 1.000000 .
H015 H 0.5726(2) 0.81526(17) 0.66412(18) 0.0743(9) Uiso 1.000000 R
C016 C 0.6538(2) 0.95273(18) 0.54887(19) 0.0654(8) Uani 1.000000 .
H016 H 0.6343(2) 1.01331(18) 0.52434(19) 0.0784(10) Uiso 1.000000 R
C017 C 0.6844(3) 0.6658(2) 0.75291(15) 0.0659(8) Uani 1.000000 .
H01a H 0.7056(3) 0.7326(2) 0.76451(15) 0.0791(10) Uiso 1.000000 R
H01b H 0.6514(3) 0.6270(2) 0.78251(15) 0.0791(10) Uiso 1.000000 R
C018 C 0.5918(3) 0.92309(19) 0.5958(2) 0.0732(9) Uani 1.000000 .
H018 H 0.5308(3) 0.96452(19) 0.6026(2) 0.0878(11) Uiso 1.000000 R

loop_
_atom_site_aniso_label
_atom_site_aniso_U_11
_atom_site_aniso_U_22
_atom_site_aniso_U_33
_atom_site_aniso_U_12
_atom_site_aniso_U_13
_atom_site_aniso_U_23
Cl01 0.0541(3) 0.0339(3) 0.0613(4) -0.0028(2) 0.0268(3) -0.0115(2)
Cl02 0.0538(4) 0.0423(3) 0.1660(9) -0.0163(3) 0.0516(5) -0.0392(4)
N003 0.0286(8) 0.0246(8) 0.0344(9) -0.0018(6) 0.0073(7) 0.0005(6)
N004 0.0459(10) 0.0301(9) 0.0540(11) -0.0047(8) 0.0307(9) -0.0026(8)
C005 0.0353(10) 0.0252(9) 0.0248(9) 0.0013(8) 0.0126(8) -0.0019(7)
C006 0.0300(9) 0.0255(9) 0.0267(9) -0.0005(7) 0.0108(8) -0.0035(7)
C007 0.0376(10) 0.0273(9) 0.0260(9) -0.0011(8) 0.0125(8) -0.0021(7)
C008 0.0366(10) 0.0275(9) 0.0311(10) -0.0037(8) 0.0141(8) -0.0019(8)
C009 0.0232(9) 0.0328(10) 0.0286(9) -0.0016(7) 0.0078(7) 0.0007(7)
C00A 0.0269(9) 0.0303(9) 0.0317(10) -0.0012(8) 0.0070(8) 0.0014(8)
C00B 0.0325(10) 0.0274(9) 0.0339(10) -0.0056(8) 0.0142(8) -0.0043(7)
C00C 0.0261(9) 0.0334(10) 0.0316(10) -0.0003(8) 0.0077(8) 0.0031(8)
C00D 0.0340(10) 0.0321(10) 0.0280(10) 0.0054(8) 0.0099(8) -0.0003(8)
C00E 0.0300(10) 0.0279(9) 0.0327(10) -0.0060(8) 0.0057(8) -0.0012(8)
C00F 0.0339(10) 0.0353(10) 0.0256(9) -0.0097(8) 0.0081(8) 0.0006(7)
C00G 0.0349(10) 0.0237(9) 0.0369(10) 0.0010(8) 0.0132(8) -0.0013(8)
C00H 0.0292(10) 0.0413(11) 0.0308(10) -0.0040(8) 0.0101(8) -0.0046(8)
C00I 0.0290(10) 0.0359(10) 0.0352(11) -0.0002(8) 0.0099(8) -0.0053(8)
C00J 0.0363(11) 0.0357(10) 0.0301(10) 0.0016(8) 0.0099(8) 0.0026(8)
C00K 0.0342(11) 0.0285(9) 0.0423(11) -0.0046(8) 0.0158(9) -0.0049(8)
C00L 0.0369(11) 0.0282(9) 0.0341(10) -0.0046(8) 0.0125(8) 0.0008(8)
C00M 0.0300(10) 0.0314(10) 0.0435(12) -0.0039(8) 0.0172(9) -0.0033(8)
C00N 0.0320(10) 0.0312(10) 0.0434(12) -0.0008(8) 0.0112(9) -0.0030(8)
C00O 0.0325(10) 0.0417(11) 0.0340(10) -0.0071(9) 0.0139(8) -0.0078(9)
C00P 0.0361(11) 0.0320(10) 0.0406(12) 0.0030(8) 0.0144(9) 0.0065(8)
C00Q 0.0330(10) 0.0326(10) 0.0449(12) -0.0026(8) 0.0197(9) -0.0028(8)
C00R 0.0307(10) 0.0373(11) 0.0459(12) 0.0038(8) 0.0140(9) -0.0005(9)
C00S 0.0369(11) 0.0369(11) 0.0443(12) -0.0075(9) 0.0161(9) -0.0038(9)
C00T 0.0497(12) 0.0287(10) 0.0285(10) -0.0011(9) 0.0138(9) 0.0023(8)
C00U 0.0321(11) 0.0301(10) 0.0532(13) -0.0050(8) 0.0122(10) -0.0012(9)
C00V 0.0581(14) 0.0297(10) 0.0389(12) -0.0082(10) 0.0214(10) 0.0015(8)
C00W 0.0498(13) 0.0379(11) 0.0482(13) -0.0092(10) 0.0292(11) -0.0062(9)
C00X 0.0289(11) 0.0474(13) 0.0586(15) 0.0019(9) 0.0090(10) -0.0149(11)
C00Y 0.0407(12) 0.0278(10) 0.0670(15) -0.0032(9) 0.0239(11) -0.0050(10)
C00Z 0.0439(12) 0.0356(11) 0.0384(12) -0.0005(9) 0.0041(9) -0.0032(9)
C010 0.0502(13) 0.0377(11) 0.0489(13) -0.0163(10) 0.0250(11) -0.0073(9)
C011 0.0467(13) 0.0422(12) 0.0526(14) 0.0003(10) 0.0262(11) 0.0029(10)
C012 0.0371(12) 0.0356(11) 0.0700(16) -0.0034(9) 0.0142(11) 0.0081(11)
C013 0.0298(11) 0.0336(11) 0.091(2) -0.0028(9) 0.0259(12) -0.0137(12)
C014 0.0460(13) 0.0351(11) 0.0820(19) 0.0025(10) 0.0369(13) 0.0085(11)
C015 0.0538(15) 0.0374(12) 0.111(2) -0.0025(11) 0.0504(16) -0.0032(13)
C016 0.0441(14) 0.0347(12) 0.120(3) 0.0027(11) 0.0277(15) 0.0187(14)
C017 0.094(2) 0.0554(15) 0.0695(18) -0.0323(15) 0.0573(17) -0.0236(13)
C018 0.0539(16) 0.0379(13) 0.142(3) 0.0077(12) 0.0511(19) 0.0049(16)

loop_
_atom_type_symbol
_atom_type_scat_dispersion_real
_atom_type_scat_dispersion_imag
_atom_type_scat_Cromer_Mann_a1
_atom_type_scat_Cromer_Mann_a2
_atom_type_scat_Cromer_Mann_a3
_atom_type_scat_Cromer_Mann_a4
_atom_type_scat_Cromer_Mann_b1
_atom_type_scat_Cromer_Mann_b2
_atom_type_scat_Cromer_Mann_b3
_atom_type_scat_Cromer_Mann_b4
_atom_type_scat_Cromer_Mann_c
_atom_type_scat_source
_atom_type_scat_dispersion_source
C 0.01920 0.00962 2.31000 1.02000 1.58860 0.86500 20.84390 10.20750 0.56870 51.65120 0.21560 'International Tables Volume C Table 6.1.1.4 (pp. 500-502)' 'Henke, Gullikson and Davis, At. Data and Nucl. Data Tables, 1993, 54, 2'
Cl 0.36842 0.69938 11.46040 7.19640 6.25560 1.64550 0.01040 1.16620 18.51940 47.77840 -9.55740 'International Tables Volume C Table 6.1.1.4 (pp. 500-502)' 'Henke, Gullikson and Davis, At. Data and Nucl. Data Tables, 1993, 54, 2'
H 0.00000 0.00000 0.49300 0.32291 0.14019 0.04081 10.51090 26.12570 3.14236 57.79970 0.00304 'International Tables Volume C Table 6.1.1.4 (pp. 500-502)' 'Henke, Gullikson and Davis, At. Data and Nucl. Data Tables, 1993, 54, 2'
N 0.03256 0.01839 12.21260 3.13220 2.01250 1.16630 0.00570 9.89330 28.99750 0.58260 -11.52900 'International Tables Volume C Table 6.1.1.4 (pp. 500-502)' 'Henke, Gullikson and Davis, At. Data and Nucl. Data Tables, 1993, 54, 2'

loop_
_geom_angle_atom_site_label_1
_geom_angle_atom_site_label_2
_geom_angle_atom_site_label_3
_geom_angle
_geom_angle_site_symmetry_1
_geom_angle_site_symmetry_3
_geom_angle_publ_flag
C008 N003 C006 108.17(15) . . ?
C00A N003 C006 125.37(15) . . ?
C00A N003 C008 126.42(16) . . ?
C00W N004 C00B 125.77(18) . . ?
C00Y N004 C00B 107.87(17) . . ?
C00Y N004 C00W 126.06(18) . . ?
C007 C005 C006 106.68(16) . . ?
C00D C005 C006 119.82(17) . . ?
C00D C005 C007 133.50(17) . . ?
C005 C006 N003 109.08(16) . . ?
C00G C006 N003 129.53(17) . . ?
C00G C006 C005 121.38(17) . . ?
C008 C007 C005 107.26(16) . . ?
C00T C007 C005 133.06(19) . . ?
C00T C007 C008 119.67(18) . . ?
C007 C008 N003 108.80(16) . . ?
C00S C008 N003 129.34(19) . . ?
C00S C008 C007 121.86(18) . . ?
C00C C009 C00A 121.91(17) . . ?
C00J C009 C00A 119.75(17) . . ?
C00J C009 C00C 118.31(18) . . ?
C009 C00A N003 116.15(16) . . ?
C00Z C00A N003 119.19(18) . . ?
C00Z C00A C009 124.61(18) . . ?
C00E C00B N004 108.92(17) . . ?
C00L C00B N004 129.75(18) . . ?
C00L C00B C00E 121.33(18) . . ?
C00H C00C C009 120.82(18) . . ?
C00I C00D C005 118.82(18) . . ?
C00F C00E C00B 119.53(18) . . ?
C00U C00E C00B 107.00(17) . . ?
C00U C00E C00F 133.47(18) . . ?
C00O C00F C00E 119.33(18) . . ?
C00K C00G C006 117.46(18) . . ?
C00M C00H C00C 119.33(18) . . ?
C00K C00I C00D 120.78(18) . . ?
C00P C00J C009 121.41(19) . . ?
C00I C00K C00G 121.68(18) . . ?
C00N C00L C00B 117.78(18) . . ?
C00H C00M Cl01 120.16(16) . . ?
C00P C00M Cl01 118.59(16) . . ?
C00P C00M C00H 121.25(18) . . ?
C00O C00N C00L 121.53(19) . . ?
C00N C00O C00F 120.46(18) . . ?
C00M C00P C00J 118.86(19) . . ?
C00W C00Q C00R 120.78(19) . . ?
C011 C00Q C00R 118.2(2) . . ?
C011 C00Q C00W 120.9(2) . . ?
C00X C00R C00Q 121.1(2) . . ?
C010 C00S C008 116.8(2) . . ?
C00V C00T C007 118.9(2) . . ?
C00Y C00U C00E 106.91(18) . . ?
C012 C00U C00E 132.6(2) . . ?
C012 C00U C00Y 120.5(2) . . ?
C010 C00V C00T 120.51(19) . . ?
C00Q C00W N004 116.76(18) . . ?
C017 C00W N004 119.7(2) . . ?
C017 C00W C00Q 123.3(2) . . ?
C013 C00X C00R 119.0(2) . . ?
C00U C00Y N004 109.29(18) . . ?
C015 C00Y N004 129.4(2) . . ?
C015 C00Y C00U 121.3(2) . . ?
C00V C010 C00S 122.2(2) . . ?
C014 C011 C00Q 121.3(2) . . ?
C016 C012 C00U 118.5(2) . . ?
C00X C013 Cl02 118.6(2) . . ?
C014 C013 Cl02 120.1(2) . . ?
C014 C013 C00X 121.3(2) . . ?
C013 C014 C011 119.0(2) . . ?
C018 C015 C00Y 117.0(2) . . ?
C018 C016 C012 120.4(2) . . ?
C016 C018 C015 122.3(2) . . ?

loop_
_geom_bond_atom_site_label_1
_geom_bond_atom_site_label_2
_geom_bond_distance
_geom_bond_site_symmetry_2
_geom_bond_publ_flag
Cl01 C00M 1.744(2) . ?
Cl02 C013 1.743(2) . ?
N003 C006 1.395(2) . ?
N003 C008 1.401(2) . ?
N003 C00A 1.434(2) . ?
N004 C00B 1.394(3) . ?
N004 C00W 1.429(3) . ?
N004 C00Y 1.406(3) . ?
C005 C006 1.411(3) . ?
C005 C007 1.443(3) . ?
C005 C00D 1.393(3) . ?
C006 C00G 1.392(3) . ?
C007 C008 1.405(3) . ?
C007 C00T 1.403(3) . ?
C008 C00S 1.395(3) . ?
C009 C00A 1.486(3) . ?
C009 C00C 1.395(3) . ?
C009 C00J 1.395(3) . ?
C00A C00Z 1.321(3) . ?
C00B C00E 1.414(3) . ?
C00B C00L 1.387(3) . ?
C00C C00H 1.386(3) . ?
C00D C00I 1.381(3) . ?
C00E C00F 1.395(3) . ?
C00E C00U 1.443(3) . ?
C00F C00O 1.374(3) . ?
C00G C00K 1.386(3) . ?
C00H C00M 1.381(3) . ?
C00I C00K 1.395(3) . ?
C00J C00P 1.382(3) . ?
C00L C00N 1.386(3) . ?
C00M C00P 1.383(3) . ?
C00N C00O 1.401(3) . ?
C00Q C00R 1.383(3) . ?
C00Q C00W 1.484(3) . ?
C00Q C011 1.394(3) . ?
C00R C00X 1.390(3) . ?
C00S C010 1.389(3) . ?
C00T C00V 1.378(3) . ?
C00U C00Y 1.400(3) . ?
C00U C012 1.400(3) . ?
C00V C010 1.397(3) . ?
C00W C017 1.318(3) . ?
C00X C013 1.380(4) . ?
C00Y C015 1.396(3) . ?
C011 C014 1.384(3) . ?
C012 C016 1.380(4) . ?
C013 C014 1.372(4) . ?
C015 C018 1.390(4) . ?
C016 C018 1.395(4) . ?

loop_
_geom_torsion_atom_site_label_1
_geom_torsion_atom_site_label_2
_geom_torsion_atom_site_label_3
_geom_torsion_atom_site_label_4
_geom_torsion
_geom_torsion_site_symmetry_1
_geom_torsion_site_symmetry_2
_geom_torsion_site_symmetry_3
_geom_torsion_site_symmetry_4
_geom_torsion_publ_flag
Cl01 C00M C00H C00C 179.23(15) . . . . ?
Cl01 C00M C00P C00J -179.84(16) . . . . ?
Cl02 C013 C00X C00R 178.86(16) . . . . ?
Cl02 C013 C014 C011 -179.48(18) . . . . ?
N003 C006 C005 C007 1.06(16) . . . . ?
N003 C006 C005 C00D -178.86(14) . . . . ?
N003 C006 C00G C00K 178.5(2) . . . . ?
N003 C008 C007 C005 -0.66(17) . . . . ?
N003 C008 C007 C00T -179.74(15) . . . . ?
N003 C008 C00S C010 179.0(2) . . . . ?
N003 C00A C009 C00C -26.6(2) . . . . ?
N003 C00A C009 C00J 155.39(17) . . . . ?
N004 C00B C00E C00F -179.74(15) . . . . ?
N004 C00B C00E C00U 0.25(18) . . . . ?
N004 C00B C00L C00N 178.6(2) . . . . ?
N004 C00W C00Q C00R -26.4(2) . . . . ?
N004 C00W C00Q C011 157.2(2) . . . . ?
N004 C00Y C00U C00E -0.7(2) . . . . ?
N004 C00Y C00U C012 178.50(18) . . . . ?
N004 C00Y C015 C018 -179.3(3) . . . . ?
C005 C006 C00G C00K -2.9(2) . . . . ?
C005 C007 C008 C00S 178.58(15) . . . . ?
C005 C007 C00T C00V -178.0(2) . . . . ?
C005 C00D C00I C00K -1.8(2) . . . . ?
C006 C00G C00K C00I 1.2(2) . . . . ?
C007 C008 C00S C010 -0.1(2) . . . . ?
C007 C00T C00V C010 -0.6(2) . . . . ?
C008 C00S C010 C00V 0.4(2) . . . . ?
C009 C00C C00H C00M 0.6(2) . . . . ?
C009 C00J C00P C00M 0.6(2) . . . . ?
C00B C00E C00F C00O 1.3(2) . . . . ?
C00B C00E C00U C00Y 0.29(18) . . . . ?
C00B C00E C00U C012 -178.79(17) . . . . ?
C00B C00L C00N C00O 1.3(2) . . . . ?
C00C C00H C00M C00P -1.4(2) . . . . ?
C00D C00I C00K C00G 1.1(2) . . . . ?
C00E C00F C00O C00N -1.8(2) . . . . ?
C00E C00U C00Y C015 -179.55(19) . . . . ?
C00E C00U C012 C016 -179.9(3) . . . . ?
C00F C00O C00N C00L 0.5(2) . . . . ?
C00H C00M C00P C00J 0.8(2) . . . . ?
C00Q C00R C00X C013 0.3(2) . . . . ?
C00Q C011 C014 C013 1.0(3) . . . . ?
C00R C00X C013 C014 -1.7(2) . . . . ?
C00S C010 C00V C00T -0.0(3) . . . . ?
C00U C00Y C015 C018 -0.7(3) . . . . ?
C00U C012 C016 C018 -0.8(3) . . . . ?
C00X C013 C014 C011 1.1(3) . . . . ?
C00Y C015 C018 C016 1.0(3) . . . . ?
C012 C016 C018 C015 -0.2(4) . . . . ?
